data_1531070
loop_
_publ_author_name
'Amit, M.'
'Horowitz, A.'
'Makovsky, J.'

_publ_section_title
;
 Crystal structure of (Rb2 Co Cl4) and (Rb3 Mn2 Cl7)
;
_journal_name_full 'Israel Journal of Chemistry'
_journal_page_first 715
_journal_page_last 719
_journal_volume 10
_journal_year 1972
_chemical_formula_sum 'Cl4 Co Rb2'
_chemical_name_systematic 'Rb2 (Co Cl4)'
_space_group_IT_number 62
_symmetry_space_group_name_Hall '-P 2ac 2n'
_symmetry_space_group_name_H-M 'P n m a'
_cell_angle_alpha 90
_cell_angle_beta 90
_cell_angle_gamma 90
_cell_formula_units_Z 4
_cell_length_a 9.272
_cell_length_b 7.283
_cell_length_c 12.723
_cell_volume 859.158
_citation_journal_id_ASTM ISJCAT
_cod_data_source_file Amit_ISJCAT_1972_319.cif
_cod_data_source_block Cl4Co1Rb2
_cod_original_cell_volume 859.1584
_cod_original_formula_sum 'Cl4 Co1 Rb2'
_cod_database_code 1531070

loop_
_symmetry_equiv_pos_as_xyz
x,y,z
-x+1/2,-y,z+1/2
x+1/2,-y+1/2,-z+1/2
-x,y+1/2,-z
-x,-y,-z
x-1/2,y,-z-1/2
-x-1/2,y-1/2,z-1/2
x,-y-1/2,z

loop_
_atom_site_label
_atom_site_type_symbol
_atom_site_fract_x
_atom_site_fract_y
_atom_site_fract_z
_atom_site_occupancy
_atom_site_U_iso_or_equiv
Cl2 Cl-1 0.692 0.25 0.081 1 0.0
Rb1 Rb+1 0.019 0.25 0.181 1 0.0
Cl1 Cl-1 0.994 0.25 0.905 1 0.0
Cl3 Cl-1 0.682 0.493 0.841 1 0.0
Co1 Co+2 0.772 0.25 0.927 1 0.0
Rb2 Rb+1 0.365 0.25 0.905 1 0.0
